data_1531102
loop_
_publ_author_name
'Azad, A.K.'
'Ivanov, S.A.'
'Eriksson, S.G.'
'Mellergard, A.'
'Eriksen, J.'
'Rundlof, H.'

_publ_section_title
;
 A study on the nuclear and magnetic structure of the double perovskites
 A2 Fe W O6 (A = Sr, Ba) by neutron powder diffraction and reverse Monte
 Carlo modelling
;
_journal_name_full 'Materials Research Bulletin'
_journal_page_first 1797
_journal_page_last 1813
_journal_volume 37
_journal_year 2002
_chemical_formula_sum 'Fe O6 Sr2 W'
_chemical_name_systematic 'Sr2 (Fe W O6)'
_space_group_IT_number 14
_symmetry_space_group_name_Hall '-P 2yn'
_symmetry_space_group_name_H-M 'P 1 21/n 1'
_cell_angle_alpha 90
_cell_angle_beta 89.99
_cell_angle_gamma 90
_cell_formula_units_Z 2
_cell_length_a 5.648
_cell_length_b 5.6088
_cell_length_c 7.9362
_cell_volume 251.407
_citation_journal_id_ASTM MRBUAC
_cod_data_source_file Azad_MRBUAC_2002_776.cif
_cod_data_source_block Fe1O6Sr2W1
_cod_original_cell_volume 251.4069
_cod_original_sg_symbol_Hall '-P 2ybc (x-z,y,z)'
_cod_original_formula_sum 'Fe1 O6 Sr2 W1'
_cod_database_code 1531102

loop_
_symmetry_equiv_pos_as_xyz
x,y,z
-x+1/2,y+1/2,-z+1/2
-x,-y,-z
x-1/2,-y-1/2,z-1/2

loop_
_atom_site_label
_atom_site_type_symbol
_atom_site_fract_x
_atom_site_fract_y
_atom_site_fract_z
_atom_site_occupancy
_atom_site_U_iso_or_equiv
Fe1 Fe+2 0.5 0 0.5 1 0.0
O2 O-2 0.241 0.778 0.0309 1 0.0
Sr1 Sr+2 -0.0024 -0.0112 0.751 1 0.0
O1 O-2 0.28 0.261 0.0205 1 0.0
W1 W+6 0.5 0 0 1 0.0
O3 O-2 0.0495 0.507 0.739 1 0.0
